data_1504654
loop_
_publ_author_name
'Gaddam, Vikram'
'Nagarajan, Rajagopal'

_publ_section_title
;
 An Efficient, one-pot synthesis of isomeric ellipticine derivatives
 through intramolecular imino-Diels-Alder reaction
;
_journal_coden_ASTM ORLEF7
_journal_issue 10
_journal_name_full 'Organic Letters'
_journal_page_first 1975
_journal_page_last 1978
_journal_paper_doi 10.1021/ol800497u
_journal_volume 10
_journal_year 2008
_chemical_formula_moiety 'C24 H30 N2'
_chemical_formula_sum 'C24 H30 N2'
_chemical_formula_weight 346.50
_chemical_name_systematic
; 
 cis-8-ethyl-3,13,13-trimethyl-2,3,4,4a,5,8,13,13a-octahydro-1H-indolo
 [3,2-a]acridine 
;
_space_group_IT_number 14
_symmetry_cell_setting monoclinic
_symmetry_space_group_name_Hall '-P 2ybc'
_symmetry_space_group_name_H-M 'P 1 21/c 1'
_atom_sites_solution_hydrogens geom
_atom_sites_solution_primary direct
_atom_sites_solution_secondary difmap
_audit_creation_method SHELXL-97
_cell_angle_alpha 90.00
_cell_angle_beta 103.194(4)
_cell_angle_gamma 90.00
_cell_formula_units_Z 4
_cell_length_a 12.680(3)
_cell_length_b 7.8737(17)
_cell_length_c 20.108(4)
_cell_measurement_reflns_used 3074
_cell_measurement_temperature 298(2)
_cell_measurement_theta_max 25.77
_cell_measurement_theta_min 2.34
_cell_volume 1954.6(7)
_computing_cell_refinement 'Bruker SMART'
_computing_data_collection 'Bruker SMART'
_computing_data_reduction 'Bruker SAINT'
_computing_molecular_graphics 'Bruker SHELXTL'
_computing_publication_material 'Bruker SHELXTL'
_computing_structure_refinement 'SHELXL-97 (Sheldrick, 1997)'
_computing_structure_solution 'SHELXS-97 (Sheldrick, 1990)'
_diffrn_ambient_temperature 298(2)
_diffrn_measured_fraction_theta_full 0.994
_diffrn_measured_fraction_theta_max 0.994
_diffrn_measurement_device_type 'CCD area detector'
_diffrn_measurement_method 'phi and omega scans'
_diffrn_radiation_monochromator graphite
_diffrn_radiation_source 'fine-focus sealed tube'
_diffrn_radiation_type MoK\a
_diffrn_radiation_wavelength 0.71073
_diffrn_reflns_av_R_equivalents 0.0482
_diffrn_reflns_av_sigmaI/netI 0.0568
_diffrn_reflns_limit_h_max 13
_diffrn_reflns_limit_h_min -15
_diffrn_reflns_limit_k_max 9
_diffrn_reflns_limit_k_min -9
_diffrn_reflns_limit_l_max 23
_diffrn_reflns_limit_l_min -20
_diffrn_reflns_number 10054
_diffrn_reflns_theta_full 25.00
_diffrn_reflns_theta_max 25.00
_diffrn_reflns_theta_min 1.65
_exptl_absorpt_coefficient_mu 0.068
_exptl_absorpt_correction_T_max 0.9932
_exptl_absorpt_correction_T_min 0.9719
_exptl_absorpt_correction_type multi-scan
_exptl_absorpt_process_details Sadabs
_exptl_crystal_colour yellow
_exptl_crystal_density_diffrn 1.178
_exptl_crystal_density_method 'not measured'
_exptl_crystal_description needle
_exptl_crystal_F_000 752
_exptl_crystal_size_max 0.42
_exptl_crystal_size_mid 0.10
_exptl_crystal_size_min 0.10
_refine_diff_density_max 0.435
_refine_diff_density_min -0.183
_refine_diff_density_rms 0.046
_refine_ls_extinction_method none
_refine_ls_goodness_of_fit_ref 1.185
_refine_ls_hydrogen_treatment mixed
_refine_ls_matrix_type full
_refine_ls_number_parameters 243
_refine_ls_number_reflns 3417
_refine_ls_number_restraints 0
_refine_ls_restrained_S_all 1.185
_refine_ls_R_factor_all 0.1350
_refine_ls_R_factor_gt 0.1004
_refine_ls_shift/su_max 0.000
_refine_ls_shift/su_mean 0.000
_refine_ls_structure_factor_coef Fsqd
_refine_ls_weighting_details 'calc w=1/[\s^2^(Fo^2^)+(0.0742P)^2^+1.3689P] where P=(Fo^2^+2Fc^2^)/3'
_refine_ls_weighting_scheme calc
_refine_ls_wR_factor_gt 0.2085
_refine_ls_wR_factor_ref 0.2258
_reflns_number_gt 2498
_reflns_number_total 3417
_reflns_threshold_expression >2sigma(I)
_cod_data_source_file ol800497u-file011.cif
_cod_data_source_block rn56_m
_cod_depositor_comments
;
The following automatic conversions were performed:

'_symmetry_cell_setting' value 'Monoclinic' changed to 'monoclinic'
according to /home/saulius/struct/CIF-dictionaries/cif_core.dic
dictionary named 'cif_core.dic' version 2.4.1 from
2010-06-29.

'_exptl_absorpt_correction_type' value 'Multi-scan'
changed to 'multi-scan' according to
/home/saulius/struct/CIF-dictionaries/cif_core.dic dictionary named
'cif_core.dic' version 2.4.1 from 2010-06-29.

Automatic conversion script
Id: cif_fix_values 1715 2011-07-08 13:25:40Z adriana 

 Updated bibliographic information.

 Antanas Vaitkus,
 2019-09-22
;
_cod_original_sg_symbol_H-M P2(1)/c
_cod_database_code 1504654

loop_
_symmetry_equiv_pos_as_xyz
'x, y, z'
'-x, y+1/2, -z+1/2'
'-x, -y, -z'
'x, -y-1/2, z-1/2'

loop_
_atom_site_label
_atom_site_type_symbol
_atom_site_fract_x
_atom_site_fract_y
_atom_site_fract_z
_atom_site_U_iso_or_equiv
_atom_site_adp_type
_atom_site_occupancy
_atom_site_symmetry_multiplicity
_atom_site_calc_flag
_atom_site_refinement_flags
N1 N 0.5494(2) 0.9310(4) 0.18668(17) 0.0576(9) Uani 1 1 d .
N2 N 0.7355(3) 0.4590(5) 0.0473(2) 0.0785(13) Uani 1 1 d .
H2A H 0.716(4) 0.472(6) 0.003(3) 0.082(15) Uiso 1 1 d .
C1 C 0.6241(3) 0.9484(5) 0.24746(19) 0.0488(9) Uani 1 1 d .
C2 C 0.6234(4) 1.0636(5) 0.2991(2) 0.0660(12) Uani 1 1 d .
H2 H 0.5662 1.1391 0.2962 0.079 Uiso 1 1 calc R
C3 C 0.7084(4) 1.0642(6) 0.3543(2) 0.0712(13) Uani 1 1 d .
H3 H 0.7090 1.1404 0.3897 0.085 Uiso 1 1 calc R
C4 C 0.7935(4) 0.9531(6) 0.3583(2) 0.0688(12) Uani 1 1 d .
H4 H 0.8514 0.9563 0.3963 0.083 Uiso 1 1 calc R
C5 C 0.7941(3) 0.8385(5) 0.30759(19) 0.0555(10) Uani 1 1 d .
H5 H 0.8521 0.7640 0.3116 0.067 Uiso 1 1 calc R
C6 C 0.7087(3) 0.8313(4) 0.24947(18) 0.0430(9) Uani 1 1 d .
C7 C 0.6827(3) 0.7380(4) 0.18482(17) 0.0407(8) Uani 1 1 d .
C8 C 0.7331(3) 0.6069(4) 0.15374(17) 0.0420(9) Uani 1 1 d .
C9 C 0.8326(3) 0.5069(4) 0.19093(18) 0.0442(9) Uani 1 1 d .
C10 C 0.9318(3) 0.6235(5) 0.2044(2) 0.0621(11) Uani 1 1 d .
H10A H 0.9522 0.6466 0.1622 0.093 Uiso 1 1 calc R
H10B H 0.9909 0.5689 0.2355 0.093 Uiso 1 1 calc R
H10C H 0.9147 0.7282 0.2240 0.093 Uiso 1 1 calc R
C11 C 0.8132(4) 0.4368(5) 0.25862(19) 0.0630(11) Uani 1 1 d .
H11A H 0.8068 0.5296 0.2884 0.095 Uiso 1 1 calc R
H11B H 0.8730 0.3661 0.2800 0.095 Uiso 1 1 calc R
H11C H 0.7477 0.3712 0.2497 0.095 Uiso 1 1 calc R
C12 C 0.8562(3) 0.3554(4) 0.14716(17) 0.0434(9) Uani 1 1 d .
H12 H 0.9318 0.3228 0.1658 0.052 Uiso 1 1 calc R
C13 C 0.7892(4) 0.1972(5) 0.1485(2) 0.0683(12) Uani 1 1 d .
H13A H 0.7999 0.1579 0.1953 0.082 Uiso 1 1 calc R
H13B H 0.7131 0.2253 0.1324 0.082 Uiso 1 1 calc R
C14 C 0.8179(4) 0.0558(5) 0.1051(3) 0.0781(14) Uani 1 1 d .
H14A H 0.7703 -0.0400 0.1062 0.094 Uiso 1 1 calc R
H14B H 0.8915 0.0189 0.1244 0.094 Uiso 1 1 calc R
C15 C 0.8088(3) 0.1085(5) 0.0313(2) 0.0650(12) Uani 1 1 d .
H15 H 0.7332 0.1393 0.0117 0.078 Uiso 1 1 calc R
C16 C 0.8392(4) -0.0360(6) -0.0111(3) 0.0907(16) Uani 1 1 d .
H16A H 0.8368 0.0036 -0.0566 0.136 Uiso 1 1 calc R
H16B H 0.7890 -0.1280 -0.0129 0.136 Uiso 1 1 calc R
H16C H 0.9111 -0.0747 0.0094 0.136 Uiso 1 1 calc R
C17 C 0.8768(4) 0.2630(5) 0.0307(2) 0.0660(12) Uani 1 1 d .
H17A H 0.8676 0.3020 -0.0160 0.079 Uiso 1 1 calc R
H17B H 0.9523 0.2328 0.0475 0.079 Uiso 1 1 calc R
C18 C 0.8490(3) 0.4075(5) 0.0739(2) 0.0584(11) Uani 1 1 d .
H18 H 0.8970 0.5043 0.0726 0.070 Uiso 1 1 calc R
C19 C 0.6887(3) 0.5734(5) 0.0854(2) 0.0562(11) Uani 1 1 d .
C20 C 0.5920(3) 0.6520(5) 0.0507(2) 0.0661(12) Uani 1 1 d .
H20 H 0.5632 0.6237 0.0053 0.079 Uiso 1 1 calc R
C21 C 0.5394(3) 0.7672(5) 0.0813(2) 0.0602(11) Uani 1 1 d .
H21 H 0.4743 0.8153 0.0583 0.072 Uiso 1 1 calc R
C22 C 0.5862(3) 0.8104(4) 0.14764(19) 0.0464(9) Uani 1 1 d .
C23 C 0.4513(3) 1.0335(6) 0.1651(2) 0.0729(13) Uani 1 1 d .
H23A H 0.4260 1.0680 0.2050 0.087 Uiso 1 1 calc R
H23B H 0.3951 0.9649 0.1366 0.087 Uiso 1 1 calc R
C24 C 0.4701(4) 1.1866(7) 0.1266(3) 0.0960(17) Uani 1 1 d .
H24A H 0.5242 1.2565 0.1550 0.144 Uiso 1 1 calc R
H24B H 0.4038 1.2496 0.1131 0.144 Uiso 1 1 calc R
H24C H 0.4944 1.1530 0.0866 0.144 Uiso 1 1 calc R

loop_
_atom_site_aniso_label
_atom_site_aniso_U_11
_atom_site_aniso_U_22
_atom_site_aniso_U_33
_atom_site_aniso_U_23
_atom_site_aniso_U_13
_atom_site_aniso_U_12
N1 0.0494(19) 0.056(2) 0.068(2) 0.0052(17) 0.0145(17) 0.0174(16)
N2 0.098(3) 0.076(3) 0.050(2) -0.006(2) -0.007(2) 0.035(2)
C1 0.055(2) 0.044(2) 0.051(2) 0.0050(18) 0.0202(19) 0.0054(18)
C2 0.076(3) 0.054(2) 0.073(3) 0.005(2) 0.028(3) 0.024(2)
C3 0.096(4) 0.059(3) 0.062(3) -0.009(2) 0.025(3) 0.004(3)
C4 0.073(3) 0.069(3) 0.060(3) -0.012(2) 0.006(2) 0.004(2)
C5 0.053(2) 0.056(2) 0.056(2) 0.000(2) 0.0090(19) 0.0050(19)
C6 0.044(2) 0.0374(19) 0.051(2) 0.0039(16) 0.0165(17) -0.0004(16)
C7 0.0387(19) 0.0391(18) 0.044(2) 0.0091(16) 0.0088(15) 0.0010(16)
C8 0.042(2) 0.0419(19) 0.040(2) 0.0057(16) 0.0036(16) 0.0001(16)
C9 0.039(2) 0.047(2) 0.044(2) 0.0068(16) 0.0036(16) 0.0042(16)
C10 0.048(2) 0.065(3) 0.068(3) -0.013(2) 0.0017(19) 0.004(2)
C11 0.078(3) 0.058(2) 0.050(2) 0.010(2) 0.009(2) 0.018(2)
C12 0.0363(19) 0.0419(19) 0.049(2) 0.0045(16) 0.0041(15) 0.0066(16)
C13 0.078(3) 0.058(3) 0.075(3) 0.000(2) 0.030(2) -0.009(2)
C14 0.096(4) 0.051(2) 0.094(4) -0.007(2) 0.035(3) -0.013(2)
C15 0.054(2) 0.061(3) 0.075(3) -0.013(2) 0.002(2) 0.006(2)
C16 0.097(4) 0.073(3) 0.103(4) -0.033(3) 0.025(3) -0.002(3)
C17 0.075(3) 0.064(3) 0.065(3) 0.001(2) 0.026(2) 0.005(2)
C18 0.075(3) 0.047(2) 0.056(3) 0.0021(19) 0.020(2) 0.004(2)
C19 0.066(3) 0.045(2) 0.051(2) 0.0007(18) 0.001(2) 0.012(2)
C20 0.074(3) 0.060(3) 0.051(3) -0.002(2) -0.013(2) 0.015(2)
C21 0.044(2) 0.063(3) 0.065(3) 0.006(2) -0.006(2) 0.015(2)
C22 0.039(2) 0.045(2) 0.054(2) 0.0072(18) 0.0067(17) 0.0038(17)
C23 0.060(3) 0.069(3) 0.090(3) 0.002(3) 0.020(2) 0.018(2)
C24 0.093(4) 0.089(4) 0.111(4) 0.027(3) 0.033(3) 0.044(3)

loop_
_atom_type_symbol
_atom_type_description
_atom_type_scat_dispersion_real
_atom_type_scat_dispersion_imag
_atom_type_scat_source
C C 0.0033 0.0000 'International Tables Vol C Tables 4.2.6.8 and 6.1.1.4'
H H 0.0000 0.0000 'International Tables Vol C Tables 4.2.6.8 and 6.1.1.4'
N N 0.0061 0.0000 'International Tables Vol C Tables 4.2.6.8 and 6.1.1.4'

loop_
_geom_angle_atom_site_label_1
_geom_angle_atom_site_label_2
_geom_angle_atom_site_label_3
_geom_angle
C1 N1 C22 108.8(3)
C1 N1 C23 125.2(3)
C22 N1 C23 125.8(3)
C19 N2 C18 118.6(4)
C19 N2 H2A 115(3)
C18 N2 H2A 115(3)
N1 C1 C2 127.9(4)
N1 C1 C6 109.1(3)
C2 C1 C6 123.0(4)
C3 C2 C1 118.5(4)
C3 C2 H2 120.8
C1 C2 H2 120.8
C2 C3 C4 120.7(4)
C2 C3 H3 119.6
C4 C3 H3 119.6
C5 C4 C3 121.0(4)
C5 C4 H4 119.5
C3 C4 H4 119.5
C4 C5 C6 121.0(4)
C4 C5 H5 119.5
C6 C5 H5 119.5
C5 C6 C1 115.9(3)
C5 C6 C7 137.3(3)
C1 C6 C7 106.7(3)
C22 C7 C8 118.9(3)
C22 C7 C6 105.1(3)
C8 C7 C6 135.9(3)
C19 C8 C7 116.7(3)
C19 C8 C9 119.3(3)
C7 C8 C9 124.0(3)
C8 C9 C10 109.3(3)
C8 C9 C11 109.6(3)
C10 C9 C11 110.5(3)
C8 C9 C12 111.3(3)
C10 C9 C12 107.7(3)
C11 C9 C12 108.5(3)
C9 C10 H10A 109.5
C9 C10 H10B 109.5
H10A C10 H10B 109.5
C9 C10 H10C 109.5
H10A C10 H10C 109.5
H10B C10 H10C 109.5
C9 C11 H11A 109.5
C9 C11 H11B 109.5
H11A C11 H11B 109.5
C9 C11 H11C 109.5
H11A C11 H11C 109.5
H11B C11 H11C 109.5
C18 C12 C13 109.4(3)
C18 C12 C9 111.5(3)
C13 C12 C9 116.1(3)
C18 C12 H12 106.4
C13 C12 H12 106.4
C9 C12 H12 106.4
C14 C13 C12 112.7(3)
C14 C13 H13A 109.1
C12 C13 H13A 109.1
C14 C13 H13B 109.1
C12 C13 H13B 109.1
H13A C13 H13B 107.8
C13 C14 C15 112.8(4)
C13 C14 H14A 109.0
C15 C14 H14A 109.0
C13 C14 H14B 109.0
C15 C14 H14B 109.0
H14A C14 H14B 107.8
C17 C15 C14 108.4(3)
C17 C15 C16 112.6(4)
C14 C15 C16 111.7(4)
C17 C15 H15 108.0
C14 C15 H15 108.0
C16 C15 H15 108.0
C15 C16 H16A 109.5
C15 C16 H16B 109.5
H16A C16 H16B 109.5
C15 C16 H16C 109.5
H16A C16 H16C 109.5
H16B C16 H16C 109.5
C15 C17 C18 113.3(3)
C15 C17 H17A 108.9
C18 C17 H17A 108.9
C15 C17 H17B 108.9
C18 C17 H17B 108.9
H17A C17 H17B 107.7
N2 C18 C12 105.4(3)
N2 C18 C17 109.4(3)
C12 C18 C17 112.5(3)
N2 C18 H18 109.8
C12 C18 H18 109.8
C17 C18 H18 109.8
C8 C19 N2 122.6(3)
C8 C19 C20 121.2(4)
N2 C19 C20 116.3(4)
C21 C20 C19 122.2(4)
C21 C20 H20 118.9
C19 C20 H20 118.9
C20 C21 C22 117.3(3)
C20 C21 H21 121.3
C22 C21 H21 121.3
C21 C22 N1 126.6(3)
C21 C22 C7 123.2(3)
N1 C22 C7 110.1(3)
N1 C23 C24 112.2(4)
N1 C23 H23A 109.2
C24 C23 H23A 109.2
N1 C23 H23B 109.2
C24 C23 H23B 109.2
H23A C23 H23B 107.9
C23 C24 H24A 109.5
C23 C24 H24B 109.5
H24A C24 H24B 109.5
C23 C24 H24C 109.5
H24A C24 H24C 109.5
H24B C24 H24C 109.5

loop_
_geom_bond_atom_site_label_1
_geom_bond_atom_site_label_2
_geom_bond_distance
N1 C1 1.371(5)
N1 C22 1.379(5)
N1 C23 1.463(5)
N2 C19 1.398(5)
N2 C18 1.473(5)
N2 H2A 0.88(5)
C1 C2 1.381(5)
C1 C6 1.408(5)
C2 C3 1.359(6)
C2 H2 0.9300
C3 C4 1.377(6)
C3 H3 0.9300
C4 C5 1.364(5)
C4 H4 0.9300
C5 C6 1.402(5)
C5 H5 0.9300
C6 C7 1.464(5)
C7 C22 1.402(5)
C7 C8 1.431(5)
C8 C19 1.387(5)
C8 C9 1.530(4)
C9 C10 1.531(5)
C9 C11 1.540(5)
C9 C12 1.551(5)
C10 H10A 0.9600
C10 H10B 0.9600
C10 H10C 0.9600
C11 H11A 0.9600
C11 H11B 0.9600
C11 H11C 0.9600
C12 C18 1.511(5)
C12 C13 1.512(5)
C12 H12 0.9800
C13 C14 1.511(6)
C13 H13A 0.9700
C13 H13B 0.9700
C14 C15 1.520(6)
C14 H14A 0.9700
C14 H14B 0.9700
C15 C17 1.492(6)
C15 C16 1.524(6)
C15 H15 0.9800
C16 H16A 0.9600
C16 H16B 0.9600
C16 H16C 0.9600
C17 C18 1.522(5)
C17 H17A 0.9700
C17 H17B 0.9700
C18 H18 0.9800
C19 C20 1.409(5)
C20 C21 1.353(6)
C20 H20 0.9300
C21 C22 1.373(5)
C21 H21 0.9300
C23 C24 1.481(6)
C23 H23A 0.9700
C23 H23B 0.9700
C24 H24A 0.9600
C24 H24B 0.9600
C24 H24C 0.9600
